data_4120700
loop_
_publ_author_name
'Smiles, Danil E.'
'Wu, Guang'
'Hayton, Trevor W.'

_publ_section_title
;
 Synthesis of uranium-ligand multiple bonds by cleavage of a trityl
 protecting group.
;
_journal_issue 1
_journal_name_full 'Journal of the American Chemical Society'
_journal_page_first 96
_journal_page_last 99
_journal_paper_doi 10.1021/ja411423a
_journal_volume 136
_journal_year 2014
_chemical_formula_sum 'C41 H79 N3 O2 Si6 U'
_chemical_formula_weight 1052.64
_chemical_name_systematic
; 
 ? 
;
_space_group_IT_number 2
_symmetry_cell_setting triclinic
_symmetry_space_group_name_Hall '-P 1'
_symmetry_space_group_name_H-M 'P -1'
_atom_sites_solution_hydrogens geom
_atom_sites_solution_primary direct
_atom_sites_solution_secondary difmap
_audit_creation_method SHELXL-97
_cell_angle_alpha 90.802(2)
_cell_angle_beta 92.647(2)
_cell_angle_gamma 96.274(2)
_cell_formula_units_Z 2
_cell_length_a 11.7031(4)
_cell_length_b 12.7108(4)
_cell_length_c 17.4991(7)
_cell_measurement_temperature 100(2)
_cell_volume 2584.26(16)
_computing_structure_refinement 'SHELXL-97 (Sheldrick, 2008)'
_computing_structure_solution 'SHELXS-97 (Sheldrick, 2008)'
_diffrn_ambient_temperature 100(2)
_diffrn_measured_fraction_theta_full 0.981
_diffrn_measured_fraction_theta_max 0.981
_diffrn_radiation_monochromator graphite
_diffrn_radiation_source 'fine-focus sealed tube'
_diffrn_radiation_type MoK\a
_diffrn_radiation_wavelength 0.71073
_diffrn_reflns_av_R_equivalents 0.0230
_diffrn_reflns_av_sigmaI/netI 0.0374
_diffrn_reflns_limit_h_max 15
_diffrn_reflns_limit_h_min -15
_diffrn_reflns_limit_k_max 16
_diffrn_reflns_limit_k_min -16
_diffrn_reflns_limit_l_max 18
_diffrn_reflns_limit_l_min -23
_diffrn_reflns_number 24786
_diffrn_reflns_theta_full 28.19
_diffrn_reflns_theta_max 28.19
_diffrn_reflns_theta_min 1.17
_exptl_absorpt_coefficient_mu 3.313
_exptl_absorpt_correction_T_max 0.7457
_exptl_absorpt_correction_T_min 0.5539
_exptl_absorpt_correction_type multi-scan
_exptl_absorpt_process_details SADABS
_exptl_crystal_colour purple
_exptl_crystal_density_diffrn 1.353
_exptl_crystal_density_method 'not measured'
_exptl_crystal_description plate
_exptl_crystal_F_000 1076
_exptl_crystal_size_max 0.2
_exptl_crystal_size_mid 0.2
_exptl_crystal_size_min 0.05
_refine_diff_density_max 2.788
_refine_diff_density_min -1.403
_refine_diff_density_rms 0.133
_refine_ls_extinction_method none
_refine_ls_goodness_of_fit_ref 1.057
_refine_ls_hydrogen_treatment mixed
_refine_ls_matrix_type full
_refine_ls_number_parameters 498
_refine_ls_number_reflns 12489
_refine_ls_number_restraints 0
_refine_ls_restrained_S_all 1.057
_refine_ls_R_factor_all 0.0420
_refine_ls_R_factor_gt 0.0345
_refine_ls_shift/su_max 0.001
_refine_ls_shift/su_mean 0.000
_refine_ls_structure_factor_coef Fsqd
_refine_ls_weighting_details 'calc w=1/[\s^2^(Fo^2^)+(0.1000P)^2^+0.0000P] where P=(Fo^2^+2Fc^2^)/3'
_refine_ls_weighting_scheme calc
_refine_ls_wR_factor_gt 0.1257
_refine_ls_wR_factor_ref 0.1316
_reflns_number_gt 11081
_reflns_number_total 12489
_reflns_threshold_expression >2sigma(I)
_cod_data_source_file ja411423a_si_001.cif
_cod_data_source_block complex_4
_cod_depositor_comments
;
The following automatic conversions were performed:

'_symmetry_cell_setting' value 'Triclinic' changed to 'triclinic'
according to
/usr/data/users/saulius/automatic-downloads/current/ACS/lib/dictionaries/cif_core.dic
dictionary named 'cif_core.dic' version 2.4.2 from 2011-04-26.

Automatic conversion script
Id: cif_fix_values 2281 2013-09-26 08:29:07Z andrius 
;
_cod_original_sg_symbol_H-M P-1
_cod_database_code 4120700

loop_
_symmetry_equiv_pos_as_xyz
'x, y, z'
'-x, -y, -z'

loop_
_atom_site_label
_atom_site_type_symbol
_atom_site_fract_x
_atom_site_fract_y
_atom_site_fract_z
_atom_site_U_iso_or_equiv
_atom_site_adp_type
_atom_site_occupancy
_atom_site_symmetry_multiplicity
_atom_site_calc_flag
_atom_site_refinement_flags
U1 U 0.271101(13) 0.197948(12) 0.270316(9) 0.01653(7) Uani 1 1 d .
O1 O 0.2401(3) 0.2448(3) 0.15744(19) 0.0204(6) Uani 1 1 d .
Si6 Si 0.52259(12) 0.07844(11) 0.34050(8) 0.0230(3) Uani 1 1 d .
Si1 Si 0.08198(13) -0.00486(11) 0.35568(8) 0.0260(3) Uani 1 1 d .
Si5 Si 0.55490(12) 0.29235(11) 0.27277(8) 0.0240(3) Uani 1 1 d .
Si2 Si 0.19320(13) -0.06238(10) 0.21441(8) 0.0237(3) Uani 1 1 d .
Si4 Si 0.07176(12) 0.34694(12) 0.34114(9) 0.0267(3) Uani 1 1 d .
N2 N 0.2095(4) 0.3116(3) 0.3579(2) 0.0231(8) Uani 1 1 d .
N1 N 0.1749(3) 0.0336(3) 0.2836(2) 0.0206(8) Uani 1 1 d .
Si3 Si 0.28810(12) 0.36973(12) 0.43876(9) 0.0268(3) Uani 1 1 d .
N3 N 0.4606(3) 0.1846(3) 0.2991(2) 0.0198(8) Uani 1 1 d .
C9 C 0.3688(6) 0.4999(5) 0.4164(4) 0.0406(14) Uani 1 1 d .
H9A H 0.4366 0.4879 0.3879 0.061 Uiso 1 1 calc R
H9B H 0.3934 0.5387 0.4641 0.061 Uiso 1 1 calc R
H9C H 0.3188 0.5413 0.3853 0.061 Uiso 1 1 calc R
C24 C 0.4683(5) 0.1497(4) 0.0003(3) 0.0275(10) Uani 1 1 d .
H24 H 0.5465 0.1431 0.0145 0.033 Uiso 1 1 calc R
C40 C 0.1325(8) 0.4733(7) 0.8384(5) 0.066(2) Uani 1 1 d .
H40A H 0.1810 0.4879 0.8853 0.099 Uiso 1 1 calc R
H40B H 0.0514 0.4640 0.8512 0.099 Uiso 1 1 calc R
H40C H 0.1455 0.5327 0.8036 0.099 Uiso 1 1 calc R
C28 C -0.0871(5) 0.3206(5) 0.0116(4) 0.0382(13) Uani 1 1 d .
H28 H -0.1275 0.3746 -0.0101 0.046 Uiso 1 1 calc R
C13 C 0.6407(5) 0.3684(5) 0.3535(4) 0.0362(13) Uani 1 1 d .
H13A H 0.5884 0.3893 0.3917 0.054 Uiso 1 1 calc R
H13B H 0.6835 0.4318 0.3334 0.054 Uiso 1 1 calc R
H13C H 0.6948 0.3236 0.3773 0.054 Uiso 1 1 calc R
C39 C 0.3059(12) 0.2971(7) 0.7329(7) 0.092(4) Uani 1 1 d .
H39A H 0.2950 0.2327 0.7642 0.111 Uiso 1 1 calc R
H39B H 0.2580 0.2843 0.6849 0.111 Uiso 1 1 calc R
C6 C 0.2901(5) -0.0026(4) 0.1403(3) 0.0270(10) Uani 1 1 d .
H6A H 0.2506 0.0489 0.1109 0.041 Uiso 1 1 calc R
H6B H 0.3098 -0.0585 0.1058 0.041 Uiso 1 1 calc R
H6C H 0.3606 0.0331 0.1655 0.041 Uiso 1 1 calc R
C18 C 0.6548(5) 0.1182(5) 0.4030(3) 0.0339(12) Uani 1 1 d .
H18A H 0.7157 0.1514 0.3718 0.051 Uiso 1 1 calc R
H18B H 0.6806 0.0554 0.4273 0.051 Uiso 1 1 calc R
H18C H 0.6372 0.1686 0.4425 0.051 Uiso 1 1 calc R
C36 C 0.2794(5) 0.5714(4) 0.1422(4) 0.0354(13) Uani 1 1 d .
H36 H 0.2618 0.6148 0.1838 0.042 Uiso 1 1 calc R
C34 C 0.3700(5) 0.5528(5) 0.0244(4) 0.0383(15) Uani 1 1 d .
H34 H 0.4147 0.5829 -0.0154 0.046 Uiso 1 1 calc R
C14 C 0.6580(5) 0.2520(5) 0.2020(4) 0.0376(13) Uani 1 1 d .
H14A H 0.7149 0.2121 0.2280 0.056 Uiso 1 1 calc R
H14B H 0.6973 0.3153 0.1794 0.056 Uiso 1 1 calc R
H14C H 0.6157 0.2076 0.1616 0.056 Uiso 1 1 calc R
C2 C 0.1285(5) 0.0715(5) 0.4457(3) 0.0296(11) Uani 1 1 d .
H2A H 0.1952 0.0427 0.4699 0.044 Uiso 1 1 calc R
H2B H 0.0653 0.0659 0.4808 0.044 Uiso 1 1 calc R
H2C H 0.1493 0.1460 0.4337 0.044 Uiso 1 1 calc R
C29 C -0.1461(5) 0.2231(5) 0.0266(3) 0.0377(13) Uani 1 1 d .
H29 H -0.2267 0.2104 0.0156 0.045 Uiso 1 1 calc R
C16 C 0.4217(5) 0.0007(4) 0.4029(3) 0.0304(11) Uani 1 1 d .
H16A H 0.4089 0.0436 0.4481 0.046 Uiso 1 1 calc R
H16B H 0.4547 -0.0635 0.4191 0.046 Uiso 1 1 calc R
H16C H 0.3482 -0.0190 0.3745 0.046 Uiso 1 1 calc R
C22 C 0.3063(5) 0.1133(5) -0.0875(3) 0.0345(12) Uani 1 1 d .
H22 H 0.2727 0.0816 -0.1339 0.041 Uiso 1 1 calc R
C11 C 0.0112(4) 0.2830(5) 0.2490(3) 0.0307(11) Uani 1 1 d .
H11A H 0.0461 0.3211 0.2060 0.046 Uiso 1 1 calc R
H11B H -0.0723 0.2851 0.2454 0.046 Uiso 1 1 calc R
H11C H 0.0282 0.2092 0.2471 0.046 Uiso 1 1 calc R
C3 C 0.0819(6) -0.1478(4) 0.3828(4) 0.0407(15) Uani 1 1 d .
H3A H 0.0527 -0.1935 0.3391 0.061 Uiso 1 1 calc R
H3B H 0.0324 -0.1625 0.4259 0.061 Uiso 1 1 calc R
H3C H 0.1605 -0.1618 0.3976 0.061 Uiso 1 1 calc R
C38 C 0.4231(11) 0.3184(8) 0.7159(9) 0.100(4) Uani 1 1 d .
H38A H 0.4303 0.3683 0.6738 0.149 Uiso 1 1 calc R
H38B H 0.4529 0.2524 0.7010 0.149 Uiso 1 1 calc R
H38C H 0.4673 0.3494 0.7612 0.149 Uiso 1 1 calc R
O2 O 0.2692(5) 0.3895(4) 0.7760(4) 0.0614(15) Uani 1 1 d .
C31 C 0.0316(5) 0.1638(4) 0.0747(3) 0.0291(11) Uani 1 1 d .
H31 H 0.0720 0.1095 0.0961 0.035 Uiso 1 1 calc R
C41 C 0.1621(8) 0.3754(6) 0.8009(6) 0.070(3) Uani 1 1 d .
H41A H 0.1561 0.3169 0.8377 0.085 Uiso 1 1 calc R
H41B H 0.1069 0.3557 0.7571 0.085 Uiso 1 1 calc R
C35 C 0.3458(5) 0.6150(4) 0.0858(4) 0.0400(15) Uani 1 1 d .
H35 H 0.3751 0.6877 0.0889 0.048 Uiso 1 1 calc R
C8 C 0.3911(5) 0.2795(5) 0.4797(3) 0.0314(12) Uani 1 1 d .
H8A H 0.3478 0.2175 0.5014 0.047 Uiso 1 1 calc R
H8B H 0.4411 0.3174 0.5199 0.047 Uiso 1 1 calc R
H8C H 0.4383 0.2564 0.4391 0.047 Uiso 1 1 calc R
C21 C 0.2402(5) 0.1715(4) -0.0412(3) 0.0281(11) Uani 1 1 d .
H21 H 0.1625 0.1789 -0.0562 0.034 Uiso 1 1 calc R
C12 C 0.0692(6) 0.4931(5) 0.3337(4) 0.0425(15) Uani 1 1 d .
H12A H 0.0899 0.5269 0.3838 0.064 Uiso 1 1 calc R
H12B H -0.0082 0.5083 0.3167 0.064 Uiso 1 1 calc R
H12C H 0.1246 0.5209 0.2966 0.064 Uiso 1 1 calc R
C30 C -0.0866(5) 0.1445(5) 0.0578(3) 0.0340(12) Uani 1 1 d .
H30 H -0.1262 0.0771 0.0677 0.041 Uiso 1 1 calc R
C17 C 0.5675(6) -0.0133(5) 0.2653(4) 0.0362(13) Uani 1 1 d .
H17A H 0.4990 -0.0508 0.2389 0.054 Uiso 1 1 calc R
H17B H 0.6137 -0.0646 0.2895 0.054 Uiso 1 1 calc R
H17C H 0.6134 0.0278 0.2283 0.054 Uiso 1 1 calc R
C25 C 0.4047(4) 0.2073(4) 0.0467(3) 0.0237(10) Uani 1 1 d .
H25 H 0.4396 0.2397 0.0924 0.028 Uiso 1 1 calc R
C5 C 0.0541(5) -0.1174(5) 0.1649(3) 0.0365(13) Uani 1 1 d .
H5A H 0.0021 -0.1491 0.2027 0.055 Uiso 1 1 calc R
H5B H 0.0685 -0.1716 0.1273 0.055 Uiso 1 1 calc R
H5C H 0.0188 -0.0604 0.1389 0.055 Uiso 1 1 calc R
C27 C 0.0303(5) 0.3402(4) 0.0281(3) 0.0295(11) Uani 1 1 d .
H27 H 0.0697 0.4072 0.0171 0.035 Uiso 1 1 calc R
C4 C 0.2682(6) -0.1770(4) 0.2520(4) 0.0369(13) Uani 1 1 d .
H4A H 0.3243 -0.1516 0.2933 0.055 Uiso 1 1 calc R
H4B H 0.3079 -0.2078 0.2105 0.055 Uiso 1 1 calc R
H4C H 0.2112 -0.2308 0.2717 0.055 Uiso 1 1 calc R
C10 C -0.0339(5) 0.3020(5) 0.4141(4) 0.0379(13) Uani 1 1 d .
H10A H -0.0453 0.2245 0.4141 0.057 Uiso 1 1 calc R
H10B H -0.1075 0.3294 0.4016 0.057 Uiso 1 1 calc R
H10C H -0.0044 0.3287 0.4648 0.057 Uiso 1 1 calc R
C7 C 0.1971(5) 0.3971(6) 0.5207(4) 0.0404(15) Uani 1 1 d .
H7A H 0.1437 0.4479 0.5050 0.061 Uiso 1 1 calc R
H7B H 0.2467 0.4267 0.5641 0.061 Uiso 1 1 calc R
H7C H 0.1534 0.3311 0.5357 0.061 Uiso 1 1 calc R
C33 C 0.3279(5) 0.4443(4) 0.0210(4) 0.0299(11) Uani 1 1 d .
H33 H 0.3436 0.4014 -0.0213 0.036 Uiso 1 1 calc R
C1 C -0.0698(6) 0.0124(5) 0.3275(4) 0.0417(14) Uani 1 1 d .
H1A H -0.0760 0.0871 0.3166 0.063 Uiso 1 1 calc R
H1B H -0.1193 -0.0098 0.3693 0.063 Uiso 1 1 calc R
H1C H -0.0941 -0.0308 0.2816 0.063 Uiso 1 1 calc R
C23 C 0.4193(5) 0.1015(5) -0.0667(3) 0.0331(12) Uani 1 1 d .
H23 H 0.4629 0.0608 -0.0980 0.040 Uiso 1 1 calc R
C15 C 0.4682(5) 0.3921(4) 0.2267(3) 0.0299(11) Uani 1 1 d .
H15A H 0.4292 0.3616 0.1795 0.045 Uiso 1 1 calc R
H15B H 0.5194 0.4554 0.2148 0.045 Uiso 1 1 calc R
H15C H 0.4109 0.4114 0.2619 0.045 Uiso 1 1 calc R
C20 C 0.2890(4) 0.2185(4) 0.0270(3) 0.0210(9) Uani 1 1 d .
C26 C 0.0909(4) 0.2625(4) 0.0605(3) 0.0213(9) Uani 1 1 d .
C32 C 0.2636(4) 0.4004(4) 0.0798(3) 0.0222(9) Uani 1 1 d .
C37 C 0.2375(5) 0.4653(4) 0.1398(3) 0.0316(11) Uani 1 1 d .
H37 H 0.1907 0.4367 0.1791 0.038 Uiso 1 1 calc R
C19 C 0.2200(4) 0.2813(4) 0.0807(3) 0.0198(9) Uani 1 1 d .

loop_
_atom_site_aniso_label
_atom_site_aniso_U_11
_atom_site_aniso_U_22
_atom_site_aniso_U_33
_atom_site_aniso_U_23
_atom_site_aniso_U_13
_atom_site_aniso_U_12
U1 0.01429(9) 0.01647(10) 0.01819(10) -0.00578(6) 0.00136(6) -0.00064(6)
O1 0.0200(16) 0.0210(16) 0.0199(16) -0.0025(12) 0.0014(13) 0.0016(12)
Si6 0.0214(6) 0.0267(7) 0.0217(6) -0.0010(5) 0.0016(5) 0.0062(5)
Si1 0.0250(7) 0.0265(7) 0.0252(7) -0.0077(5) 0.0115(5) -0.0059(5)
Si5 0.0166(6) 0.0251(7) 0.0286(7) -0.0025(5) -0.0031(5) -0.0033(5)
Si2 0.0296(7) 0.0189(6) 0.0214(6) -0.0074(5) 0.0087(5) -0.0053(5)
Si4 0.0182(6) 0.0307(7) 0.0315(7) -0.0110(6) 0.0013(5) 0.0056(5)
N2 0.022(2) 0.0199(19) 0.027(2) -0.0102(16) 0.0049(16) -0.0017(15)
N1 0.0196(19) 0.0193(18) 0.0217(19) -0.0039(15) 0.0030(15) -0.0045(14)
Si3 0.0209(7) 0.0286(7) 0.0293(7) -0.0151(6) 0.0009(5) -0.0023(5)
N3 0.0187(19) 0.0204(18) 0.0194(18) -0.0033(14) -0.0011(15) -0.0006(14)
C9 0.039(3) 0.029(3) 0.050(4) -0.016(3) 0.001(3) -0.008(2)
C24 0.021(2) 0.031(3) 0.031(3) 0.004(2) 0.007(2) 0.0023(19)
C40 0.060(5) 0.077(6) 0.054(5) 0.004(4) -0.016(4) -0.012(4)
C28 0.022(3) 0.048(3) 0.045(3) -0.004(3) -0.006(2) 0.008(2)
C13 0.028(3) 0.032(3) 0.046(3) -0.007(2) -0.012(2) -0.005(2)
C39 0.123(10) 0.031(4) 0.116(9) 0.019(5) -0.023(8) -0.011(5)
C6 0.030(3) 0.024(2) 0.027(2) -0.0039(19) 0.009(2) -0.0011(19)
C18 0.021(2) 0.048(3) 0.033(3) 0.006(2) -0.004(2) 0.005(2)
C36 0.031(3) 0.029(3) 0.044(3) -0.007(2) -0.016(3) 0.000(2)
C34 0.019(2) 0.029(3) 0.068(4) 0.018(3) 0.005(3) 0.004(2)
C14 0.024(3) 0.045(3) 0.044(3) 0.002(3) 0.011(2) -0.001(2)
C2 0.029(3) 0.035(3) 0.024(2) -0.008(2) 0.012(2) -0.003(2)
C29 0.019(3) 0.060(4) 0.032(3) -0.012(3) -0.001(2) 0.001(2)
C16 0.035(3) 0.033(3) 0.025(3) 0.006(2) 0.005(2) 0.007(2)
C22 0.036(3) 0.047(3) 0.021(2) -0.007(2) 0.003(2) 0.003(2)
C11 0.016(2) 0.044(3) 0.032(3) -0.014(2) -0.003(2) 0.002(2)
C3 0.064(4) 0.026(3) 0.032(3) -0.004(2) 0.022(3) -0.008(3)
C38 0.090(8) 0.051(5) 0.162(13) 0.020(6) 0.030(8) 0.014(5)
O2 0.070(4) 0.037(3) 0.074(4) 0.001(2) -0.006(3) -0.002(2)
C31 0.021(2) 0.034(3) 0.031(3) 0.002(2) 0.000(2) -0.003(2)
C41 0.065(6) 0.042(4) 0.099(7) 0.033(4) -0.018(5) -0.008(4)
C35 0.028(3) 0.019(2) 0.071(4) 0.005(3) -0.015(3) -0.001(2)
C8 0.023(3) 0.040(3) 0.030(3) -0.016(2) -0.005(2) 0.001(2)
C21 0.024(2) 0.037(3) 0.023(2) 0.002(2) 0.005(2) 0.002(2)
C12 0.045(4) 0.033(3) 0.051(4) -0.009(3) 0.000(3) 0.012(3)
C30 0.025(3) 0.039(3) 0.034(3) -0.004(2) 0.002(2) -0.013(2)
C17 0.041(3) 0.030(3) 0.039(3) -0.004(2) 0.010(3) 0.011(2)
C25 0.024(2) 0.022(2) 0.025(2) 0.0011(18) 0.0047(19) 0.0009(18)
C5 0.041(3) 0.035(3) 0.028(3) -0.016(2) 0.009(2) -0.019(2)
C27 0.022(2) 0.030(3) 0.037(3) -0.003(2) -0.001(2) 0.004(2)
C4 0.052(4) 0.020(2) 0.040(3) -0.003(2) 0.017(3) 0.005(2)
C10 0.021(3) 0.053(4) 0.040(3) -0.017(3) 0.009(2) 0.004(2)
C7 0.026(3) 0.054(4) 0.039(3) -0.026(3) 0.002(2) 0.002(3)
C33 0.022(2) 0.025(2) 0.044(3) 0.005(2) 0.005(2) 0.0046(19)
C1 0.037(3) 0.044(3) 0.043(3) -0.016(3) 0.016(3) -0.007(3)
C23 0.034(3) 0.037(3) 0.030(3) -0.002(2) 0.011(2) 0.006(2)
C15 0.030(3) 0.024(2) 0.033(3) -0.005(2) -0.012(2) -0.004(2)
C20 0.021(2) 0.019(2) 0.023(2) 0.0020(17) 0.0051(18) -0.0009(17)
C26 0.018(2) 0.024(2) 0.021(2) -0.0053(17) -0.0012(17) 0.0006(17)
C32 0.016(2) 0.019(2) 0.031(3) 0.0004(18) -0.0038(18) 0.0007(16)
C37 0.037(3) 0.025(3) 0.035(3) -0.001(2) 0.009(2) 0.009(2)
C19 0.016(2) 0.021(2) 0.022(2) -0.0001(17) 0.0006(17) 0.0004(16)

loop_
_atom_type_symbol
_atom_type_description
_atom_type_scat_dispersion_real
_atom_type_scat_dispersion_imag
_atom_type_scat_source
C C 0.0033 0.0016 'International Tables Vol C Tables 4.2.6.8 and 6.1.1.4'
H H 0.0000 0.0000 'International Tables Vol C Tables 4.2.6.8 and 6.1.1.4'
N N 0.0061 0.0033 'International Tables Vol C Tables 4.2.6.8 and 6.1.1.4'
O O 0.0106 0.0060 'International Tables Vol C Tables 4.2.6.8 and 6.1.1.4'
Si Si 0.0817 0.0704 'International Tables Vol C Tables 4.2.6.8 and 6.1.1.4'
U U -9.6767 9.6646 'International Tables Vol C Tables 4.2.6.8 and 6.1.1.4'

loop_
_geom_angle_atom_site_label_1
_geom_angle_atom_site_label_2
_geom_angle_atom_site_label_3
_geom_angle
O1 U1 N3 112.78(14)
O1 U1 N1 107.77(13)
N3 U1 N1 107.05(14)
O1 U1 N2 112.21(14)
N3 U1 N2 107.72(14)
N1 U1 N2 109.15(15)
C19 O1 U1 177.8(3)
N3 Si6 C16 111.7(2)
N3 Si6 C18 114.3(2)
C16 Si6 C18 105.2(3)
N3 Si6 C17 111.1(2)
C16 Si6 C17 108.4(3)
C18 Si6 C17 105.7(3)
N1 Si1 C1 111.8(3)
N1 Si1 C2 109.9(2)
C1 Si1 C2 110.4(3)
N1 Si1 C3 113.9(2)
C1 Si1 C3 105.9(3)
C2 Si1 C3 104.6(3)
N3 Si5 C14 111.4(2)
N3 Si5 C15 108.3(2)
C14 Si5 C15 108.2(3)
N3 Si5 C13 116.1(3)
C14 Si5 C13 108.1(3)
C15 Si5 C13 104.3(2)
N1 Si2 C5 112.4(2)
N1 Si2 C6 109.4(2)
C5 Si2 C6 108.1(3)
N1 Si2 C4 114.2(2)
C5 Si2 C4 108.1(3)
C6 Si2 C4 104.2(3)
N2 Si4 C12 112.7(3)
N2 Si4 C11 108.3(2)
C12 Si4 C11 108.4(3)
N2 Si4 C10 115.4(3)
C12 Si4 C10 106.3(3)
C11 Si4 C10 105.3(3)
Si4 N2 Si3 116.6(2)
Si4 N2 U1 116.3(2)
Si3 N2 U1 127.1(2)
Si2 N1 Si1 116.5(2)
Si2 N1 U1 117.4(2)
Si1 N1 U1 126.1(2)
N2 Si3 C9 111.8(3)
N2 Si3 C7 114.1(2)
C9 Si3 C7 105.7(3)
N2 Si3 C8 111.3(2)
C9 Si3 C8 109.5(3)
C7 Si3 C8 104.2(3)
Si5 N3 Si6 116.7(2)
Si5 N3 U1 115.1(2)
Si6 N3 U1 128.2(2)
Si3 C9 H9A 109.5
Si3 C9 H9B 109.5
H9A C9 H9B 109.5
Si3 C9 H9C 109.5
H9A C9 H9C 109.5
H9B C9 H9C 109.5
C25 C24 C23 120.7(5)
C25 C24 H24 119.7
C23 C24 H24 119.7
C41 C40 H40A 109.5
C41 C40 H40B 109.5
H40A C40 H40B 109.5
C41 C40 H40C 109.5
H40A C40 H40C 109.5
H40B C40 H40C 109.5
C27 C28 C29 120.7(6)
C27 C28 H28 119.6
C29 C28 H28 119.6
Si5 C13 H13A 109.5
Si5 C13 H13B 109.5
H13A C13 H13B 109.5
Si5 C13 H13C 109.5
H13A C13 H13C 109.5
H13B C13 H13C 109.5
C38 C39 O2 109.6(8)
C38 C39 H39A 109.8
O2 C39 H39A 109.8
C38 C39 H39B 109.8
O2 C39 H39B 109.8
H39A C39 H39B 108.2
Si2 C6 H6A 109.5
Si2 C6 H6B 109.5
H6A C6 H6B 109.5
Si2 C6 H6C 109.5
H6A C6 H6C 109.5
H6B C6 H6C 109.5
Si6 C18 H18A 109.5
Si6 C18 H18B 109.5
H18A C18 H18B 109.5
Si6 C18 H18C 109.5
H18A C18 H18C 109.5
H18B C18 H18C 109.5
C35 C36 C37 121.2(6)
C35 C36 H36 119.4
C37 C36 H36 119.4
C35 C34 C33 119.8(6)
C35 C34 H34 120.1
C33 C34 H34 120.1
Si5 C14 H14A 109.5
Si5 C14 H14B 109.5
H14A C14 H14B 109.5
Si5 C14 H14C 109.5
H14A C14 H14C 109.5
H14B C14 H14C 109.5
Si1 C2 H2A 109.5
Si1 C2 H2B 109.5
H2A C2 H2B 109.5
Si1 C2 H2C 109.5
H2A C2 H2C 109.5
H2B C2 H2C 109.5
C30 C29 C28 119.4(5)
C30 C29 H29 120.3
C28 C29 H29 120.3
Si6 C16 H16A 109.5
Si6 C16 H16B 109.5
H16A C16 H16B 109.5
Si6 C16 H16C 109.5
H16A C16 H16C 109.5
H16B C16 H16C 109.5
C23 C22 C21 121.0(5)
C23 C22 H22 119.5
C21 C22 H22 119.5
Si4 C11 H11A 109.5
Si4 C11 H11B 109.5
H11A C11 H11B 109.5
Si4 C11 H11C 109.5
H11A C11 H11C 109.5
H11B C11 H11C 109.5
Si1 C3 H3A 109.5
Si1 C3 H3B 109.5
H3A C3 H3B 109.5
Si1 C3 H3C 109.5
H3A C3 H3C 109.5
H3B C3 H3C 109.5
C39 C38 H38A 109.5
C39 C38 H38B 109.5
H38A C38 H38B 109.5
C39 C38 H38C 109.5
H38A C38 H38C 109.5
H38B C38 H38C 109.5
C41 O2 C39 115.2(7)
C30 C31 C26 120.5(5)
C30 C31 H31 119.8
C26 C31 H31 119.8
O2 C41 C40 110.7(7)
O2 C41 H41A 109.5
C40 C41 H41A 109.5
O2 C41 H41B 109.5
C40 C41 H41B 109.5
H41A C41 H41B 108.1
C36 C35 C34 119.8(5)
C36 C35 H35 120.1
C34 C35 H35 120.1
Si3 C8 H8A 109.5
Si3 C8 H8B 109.5
H8A C8 H8B 109.5
Si3 C8 H8C 109.5
H8A C8 H8C 109.5
H8B C8 H8C 109.5
C20 C21 C22 119.8(5)
C20 C21 H21 120.1
C22 C21 H21 120.1
Si4 C12 H12A 109.5
Si4 C12 H12B 109.5
H12A C12 H12B 109.5
Si4 C12 H12C 109.5
H12A C12 H12C 109.5
H12B C12 H12C 109.5
C29 C30 C31 120.1(5)
C29 C30 H30 119.9
C31 C30 H30 119.9
Si6 C17 H17A 109.5
Si6 C17 H17B 109.5
H17A C17 H17B 109.5
Si6 C17 H17C 109.5
H17A C17 H17C 109.5
H17B C17 H17C 109.5
C24 C25 C20 120.9(5)
C24 C25 H25 119.6
C20 C25 H25 119.6
Si2 C5 H5A 109.5
Si2 C5 H5B 109.5
H5A C5 H5B 109.5
Si2 C5 H5C 109.5
H5A C5 H5C 109.5
H5B C5 H5C 109.5
C28 C27 C26 120.5(5)
C28 C27 H27 119.7
C26 C27 H27 119.7
Si2 C4 H4A 109.5
Si2 C4 H4B 109.5
H4A C4 H4B 109.5
Si2 C4 H4C 109.5
H4A C4 H4C 109.5
H4B C4 H4C 109.5
Si4 C10 H10A 109.5
Si4 C10 H10B 109.5
H10A C10 H10B 109.5
Si4 C10 H10C 109.5
H10A C10 H10C 109.5
H10B C10 H10C 109.5
Si3 C7 H7A 109.5
Si3 C7 H7B 109.5
H7A C7 H7B 109.5
Si3 C7 H7C 109.5
H7A C7 H7C 109.5
H7B C7 H7C 109.5
C32 C33 C34 119.8(6)
C32 C33 H33 120.1
C34 C33 H33 120.1
Si1 C1 H1A 109.5
Si1 C1 H1B 109.5
H1A C1 H1B 109.5
Si1 C1 H1C 109.5
H1A C1 H1C 109.5
H1B C1 H1C 109.5
C22 C23 C24 119.2(5)
C22 C23 H23 120.4
C24 C23 H23 120.4
Si5 C15 H15A 109.5
Si5 C15 H15B 109.5
H15A C15 H15B 109.5
Si5 C15 H15C 109.5
H15A C15 H15C 109.5
H15B C15 H15C 109.5
C21 C20 C25 118.4(5)
C21 C20 C19 122.0(4)
C25 C20 C19 119.5(4)
C27 C26 C31 118.7(5)
C27 C26 C19 122.3(4)
C31 C26 C19 119.0(4)
C33 C32 C37 119.3(5)
C33 C32 C19 121.9(5)
C37 C32 C19 118.8(5)
C36 C37 C32 120.1(6)
C36 C37 H37 120.0
C32 C37 H37 120.0
O1 C19 C26 108.2(4)
O1 C19 C20 107.6(4)
C26 C19 C20 111.7(4)
O1 C19 C32 107.6(4)
C26 C19 C32 111.1(4)
C20 C19 C32 110.5(4)

loop_
_geom_bond_atom_site_label_1
_geom_bond_atom_site_label_2
_geom_bond_distance
U1 O1 2.098(3)
U1 N3 2.276(4)
U1 N1 2.282(4)
U1 N2 2.285(4)
O1 C19 1.445(6)
Si6 N3 1.751(4)
Si6 C16 1.860(6)
Si6 C18 1.871(6)
Si6 C17 1.876(6)
Si1 N1 1.744(4)
Si1 C1 1.858(7)
Si1 C2 1.866(5)
Si1 C3 1.884(6)
Si5 N3 1.744(4)
Si5 C14 1.873(6)
Si5 C15 1.876(6)
Si5 C13 1.885(6)
Si2 N1 1.743(4)
Si2 C5 1.869(6)
Si2 C6 1.876(5)
Si2 C4 1.891(6)
Si4 N2 1.734(5)
Si4 C12 1.868(6)
Si4 C11 1.870(5)
Si4 C10 1.870(6)
N2 Si3 1.760(4)
Si3 C9 1.869(6)
Si3 C7 1.876(6)
Si3 C8 1.878(6)
C9 H9A 0.9800
C9 H9B 0.9800
C9 H9C 0.9800
C24 C25 1.381(7)
C24 C23 1.386(8)
C24 H24 0.9500
C40 C41 1.480(14)
C40 H40A 0.9800
C40 H40B 0.9800
C40 H40C 0.9800
C28 C27 1.385(8)
C28 C29 1.385(9)
C28 H28 0.9500
C13 H13A 0.9800
C13 H13B 0.9800
C13 H13C 0.9800
C39 C38 1.415(17)
C39 O2 1.499(14)
C39 H39A 0.9900
C39 H39B 0.9900
C6 H6A 0.9800
C6 H6B 0.9800
C6 H6C 0.9800
C18 H18A 0.9800
C18 H18B 0.9800
C18 H18C 0.9800
C36 C35 1.370(10)
C36 C37 1.382(8)
C36 H36 0.9500
C34 C35 1.384(10)
C34 C33 1.412(8)
C34 H34 0.9500
C14 H14A 0.9800
C14 H14B 0.9800
C14 H14C 0.9800
C2 H2A 0.9800
C2 H2B 0.9800
C2 H2C 0.9800
C29 C30 1.384(9)
C29 H29 0.9500
C16 H16A 0.9800
C16 H16B 0.9800
C16 H16C 0.9800
C22 C23 1.380(8)
C22 C21 1.402(8)
C22 H22 0.9500
C11 H11A 0.9800
C11 H11B 0.9800
C11 H11C 0.9800
C3 H3A 0.9800
C3 H3B 0.9800
C3 H3C 0.9800
C38 H38A 0.9800
C38 H38B 0.9800
C38 H38C 0.9800
O2 C41 1.340(12)
C31 C30 1.395(7)
C31 C26 1.398(7)
C31 H31 0.9500
C41 H41A 0.9900
C41 H41B 0.9900
C35 H35 0.9500
C8 H8A 0.9800
C8 H8B 0.9800
C8 H8C 0.9800
C21 C20 1.397(7)
C21 H21 0.9500
C12 H12A 0.9800
C12 H12B 0.9800
C12 H12C 0.9800
C30 H30 0.9500
C17 H17A 0.9800
C17 H17B 0.9800
C17 H17C 0.9800
C25 C20 1.404(7)
C25 H25 0.9500
C5 H5A 0.9800
C5 H5B 0.9800
C5 H5C 0.9800
C27 C26 1.389(7)
C27 H27 0.9500
C4 H4A 0.9800
C4 H4B 0.9800
C4 H4C 0.9800
C10 H10A 0.9800
C10 H10B 0.9800
C10 H10C 0.9800
C7 H7A 0.9800
C7 H7B 0.9800
C7 H7C 0.9800
C33 C32 1.390(8)
C33 H33 0.9500
C1 H1A 0.9800
C1 H1B 0.9800
C1 H1C 0.9800
C23 H23 0.9500
C15 H15A 0.9800
C15 H15B 0.9800
C15 H15C 0.9800
C20 C19 1.536(7)
C26 C19 1.527(6)
C32 C37 1.391(7)
C32 C19 1.544(6)
C37 H37 0.9500
